data_1565750
loop_
_publ_author_name
'Yakubu, Abdallah'
'Suzuki, Takayoshi'
'Kita, Masakazu'

_publ_section_title
;
 Dinuclear lanthanoid(III) dithiocarbamato complexes bridged by
 (E)-N-benzylidenepicolinohydrazonate: Syntheses, crystal structures and
 spectroscopic properties
;
_journal_name_full 'Inorganica Chimica Acta'
_journal_page_first 119124
_journal_paper_doi 10.1016/j.ica.2019.119124
_journal_volume 498
_journal_year 2019
_chemical_formula_moiety 'C49 H55 Cl9 Eu2 N10 O2 S8'
_chemical_formula_sum 'C49 H55 Cl9 Eu2 N10 O2 S8'
_chemical_formula_weight 1695.48
_space_group_crystal_system monoclinic
_space_group_IT_number 9
_space_group_name_Hall 'C -2yc'
_space_group_name_H-M_alt 'C 1 c 1'
_atom_sites_solution_hydrogens geom
_atom_sites_solution_primary direct
_atom_sites_solution_secondary difmap
_audit_creation_method SHELXL-2014/7
_cell_angle_alpha 90
_cell_angle_beta 122.602(3)
_cell_angle_gamma 90
_cell_formula_units_Z 4
_cell_length_a 35.816(3)
_cell_length_b 9.9959(6)
_cell_length_c 21.716(2)
_cell_measurement_reflns_used 9317
_cell_measurement_temperature 273(2)
_cell_measurement_theta_max 27.49
_cell_measurement_theta_min 3.17
_cell_volume 6549.6(9)
_computing_cell_refinement 'CrystalClear-SM Expert 2.0 r16'
_computing_data_collection 'CrystalClear-SM Expert 2.0 r16 (Rigaku, 2014)'
_computing_data_reduction 'CrystalClear-SM Expert 2.0 r16'
_computing_molecular_graphics 'CrystalStructure 4.2.1'
_computing_publication_material 'CrystalStructure 4.2.1 (Rigaku, 2016)'
_computing_structure_refinement 'SHELXL-2014/7 (Sheldrick, 2014)'
_computing_structure_solution 'Il Milione (Burla, et al., 2007)'
_diffrn_ambient_temperature 273(2)
_diffrn_detector_area_resol_mean 29.257
_diffrn_measured_fraction_theta_full 0.995
_diffrn_measured_fraction_theta_max 0.991
_diffrn_measurement_device_type 'Rigaku Saturn70'
_diffrn_measurement_method \w
_diffrn_radiation_type MoK\a
_diffrn_radiation_wavelength 0.71075
_diffrn_reflns_av_R_equivalents 0.0454
_diffrn_reflns_av_unetI/netI 0.0637
_diffrn_reflns_Laue_measured_fraction_full 0.995
_diffrn_reflns_Laue_measured_fraction_max 0.991
_diffrn_reflns_limit_h_max 45
_diffrn_reflns_limit_h_min -46
_diffrn_reflns_limit_k_max 12
_diffrn_reflns_limit_k_min -12
_diffrn_reflns_limit_l_max 28
_diffrn_reflns_limit_l_min -27
_diffrn_reflns_number 31899
_diffrn_reflns_point_group_measured_fraction_full 0.941
_diffrn_reflns_point_group_measured_fraction_max 0.925
_diffrn_reflns_theta_full 25.242
_diffrn_reflns_theta_max 27.482
_diffrn_reflns_theta_min 3.166
_exptl_absorpt_coefficient_mu 2.566
_exptl_absorpt_correction_T_max 1.000
_exptl_absorpt_correction_T_min 1.000
_exptl_absorpt_correction_type numerical
_exptl_absorpt_process_details 'NUMABS (Rigaku, 1999)'
_exptl_crystal_colour orange
_exptl_crystal_density_diffrn 1.719
_exptl_crystal_density_method 'not measured'
_exptl_crystal_description prism
_exptl_crystal_F_000 3368
_exptl_crystal_size_max 0.080
_exptl_crystal_size_mid 0.070
_exptl_crystal_size_min 0.050
_refine_diff_density_max 2.728
_refine_diff_density_min -1.898
_refine_diff_density_rms 0.162
_refine_ls_abs_structure_details
;
 Flack x determined using 4797 quotients [(I+)-(I-)]/[(I+)+(I-)]
 (Parsons, Flack and Wagner, Acta Cryst. B69 (2013) 249-259).
;
_refine_ls_abs_structure_Flack 0.263(7)
_refine_ls_extinction_coef .
_refine_ls_extinction_method none
_refine_ls_goodness_of_fit_ref 1.047
_refine_ls_hydrogen_treatment constr
_refine_ls_matrix_type full
_refine_ls_number_parameters 721
_refine_ls_number_reflns 13852
_refine_ls_number_restraints 2
_refine_ls_restrained_S_all 1.047
_refine_ls_R_factor_all 0.0607
_refine_ls_R_factor_gt 0.0578
_refine_ls_shift/su_max 0.001
_refine_ls_shift/su_mean 0.000
_refine_ls_structure_factor_coef Fsqd
_refine_ls_weighting_details 'w=1/[\s^2^(Fo^2^)+(0.0910P)^2^+17.1745P] where P=(Fo^2^+2Fc^2^)/3'
_refine_ls_weighting_scheme calc
_refine_ls_wR_factor_gt 0.1480
_refine_ls_wR_factor_ref 0.1512
_reflns_Friedel_coverage 0.866
_reflns_Friedel_fraction_full 0.886
_reflns_Friedel_fraction_max 0.859
_reflns_number_gt 12968
_reflns_number_total 13852
_reflns_threshold_expression 'I > 2\s(I)'
_cod_data_source_file 5b_Eu_pyrdtc_bphz.cif
_cod_data_source_block '[Eu2(pyrdtc)4(Lbph)]'
_cod_original_cell_volume 6549.6(10)
_cod_original_sg_symbol_H-M 'C c'
_cod_database_code 1565750
_shelx_shelxl_version_number 2014/7
_shelx_space_group_comment
;
The symmetry employed for this shelxl refinement is uniquely defined
by the following loop, which should always be used as a source of
symmetry information in preference to the above space-group names.
They are only intended as comments.
;
_shelx_estimated_absorpt_t_min 0.821
_shelx_estimated_absorpt_t_max 0.882

loop_
_space_group_symop_operation_xyz
'x, y, z'
'x, -y, z+1/2'
'x+1/2, y+1/2, z'
'x+1/2, -y+1/2, z+1/2'

loop_
_atom_site_label
_atom_site_type_symbol
_atom_site_fract_x
_atom_site_fract_y
_atom_site_fract_z
_atom_site_U_iso_or_equiv
_atom_site_adp_type
_atom_site_occupancy
_atom_site_site_symmetry_order
_atom_site_calc_flag
_atom_site_refinement_flags_posn
_atom_site_refinement_flags_adp
_atom_site_refinement_flags_occupancy
_atom_site_disorder_assembly
_atom_site_disorder_group
Eu1 Eu 0.45161(2) 0.95259(6) 0.72167(2) 0.02700(15) Uani 1 1 d . . . . .
Eu2 Eu 0.32939(2) 1.10655(6) 0.61514(2) 0.02689(14) Uani 1 1 d . . . . .
Cl1 Cl 0.5753(2) 1.4649(8) 0.7244(3) 0.097(2) Uani 1 1 d . . . . .
Cl2 Cl 0.6465(2) 1.2882(6) 0.8246(3) 0.0777(14) Uani 1 1 d . . . . .
Cl3 Cl 0.5988(3) 1.2352(9) 0.6699(4) 0.114(2) Uani 1 1 d . . . . .
Cl4 Cl 0.19697(14) 0.4956(4) 0.6001(2) 0.0543(9) Uani 1 1 d . . . . .
Cl5 Cl 0.11956(16) 0.6657(5) 0.5163(3) 0.0770(14) Uani 1 1 d . . . . .
Cl6 Cl 0.2090(3) 0.7776(5) 0.6255(3) 0.144(4) Uani 1 1 d . . . . .
Cl7 Cl 0.3785(6) 1.2843(12) 0.8487(6) 0.207(7) Uani 1 1 d . . . . .
Cl8 Cl 0.3434(3) 1.1884(10) 0.9258(4) 0.122(3) Uani 1 1 d . . . . .
Cl9 Cl 0.4369(3) 1.2411(9) 1.0012(6) 0.134(3) Uani 1 1 d . . . . .
S1 S 0.53124(10) 0.8956(4) 0.72706(17) 0.0366(7) Uani 1 1 d . . . . .
S2 S 0.46311(12) 1.0733(4) 0.6113(2) 0.0441(8) Uani 1 1 d . . . . .
S3 S 0.42894(11) 0.9159(4) 0.82882(17) 0.0346(7) Uani 1 1 d . . . . .
S4 S 0.51146(10) 0.8009(3) 0.85021(16) 0.0305(6) Uani 1 1 d . . . . .
S5 S 0.35042(11) 1.1542(4) 0.50647(18) 0.0405(8) Uani 1 1 d . . . . .
S6 S 0.26514(10) 1.2457(3) 0.48488(16) 0.0317(6) Uani 1 1 d . . . . .
S7 S 0.25402(10) 1.1656(4) 0.62280(19) 0.0376(7) Uani 1 1 d . . . . .
S8 S 0.32098(11) 0.9682(3) 0.72560(19) 0.0340(7) Uani 1 1 d . . . . .
O1 O 0.3749(3) 0.9165(9) 0.6336(5) 0.0281(17) Uani 1 1 d . . . . .
O2 O 0.4066(3) 1.1446(9) 0.7011(4) 0.0290(17) Uani 1 1 d . . . . .
N1 N 0.5274(4) 0.9486(12) 0.6058(6) 0.039(3) Uani 1 1 d . . . . .
N2 N 0.4309(3) 0.7206(11) 0.6605(5) 0.032(2) Uani 1 1 d . . . . .
N3 N 0.3149(3) 0.7865(11) 0.5470(5) 0.031(2) Uani 1 1 d . . . . .
N4 N 0.2903(3) 0.9041(11) 0.5403(5) 0.030(2) Uani 1 1 d . . . . .
N5 N 0.2956(5) 1.3241(13) 0.4040(7) 0.047(3) Uani 1 1 d . . . . .
N6 N 0.2526(4) 1.0490(11) 0.7307(6) 0.034(2) Uani 1 1 d . . . . .
N7 N 0.3504(3) 1.3437(11) 0.6700(5) 0.030(2) Uani 1 1 d . . . . .
N8 N 0.4666(3) 1.2752(10) 0.7855(5) 0.029(2) Uani 1 1 d . . . . .
N9 N 0.4900(3) 1.1611(12) 0.7947(6) 0.033(2) Uani 1 1 d . . . . .
N10 N 0.4753(4) 0.7192(13) 0.9225(6) 0.039(2) Uani 1 1 d . . . . .
C1 C 0.5652(5) 0.8584(16) 0.6296(8) 0.042(3) Uani 1 1 d . . . . .
H1A H 0.5570 0.7664 0.6310 0.050 Uiso 1 1 calc R U . . .
H1B H 0.5900 0.8832 0.6777 0.050 Uiso 1 1 calc R U . . .
C2 C 0.5766(7) 0.876(2) 0.5732(10) 0.068(6) Uani 1 1 d . . . . .
H2A H 0.5889 0.7943 0.5670 0.082 Uiso 1 1 calc R U . . .
H2B H 0.5979 0.9478 0.5866 0.082 Uiso 1 1 calc R U . . .
C3 C 0.5308(8) 0.912(3) 0.5007(11) 0.085(8) Uani 1 1 d . . . . .
H3A H 0.5350 0.9589 0.4658 0.102 Uiso 1 1 calc R U . . .
H3B H 0.5128 0.8328 0.4778 0.102 Uiso 1 1 calc R U . . .
C4 C 0.5109(6) 1.0021(18) 0.5321(8) 0.051(4) Uani 1 1 d . . . . .
H4A H 0.5204 1.0939 0.5349 0.061 Uiso 1 1 calc R U . . .
H4B H 0.4788 0.9990 0.5022 0.061 Uiso 1 1 calc R U . . .
C5 C 0.5087(4) 0.9722(13) 0.6433(7) 0.032(3) Uani 1 1 d . . . . .
C6 C 0.4597(4) 0.6206(13) 0.6763(7) 0.033(3) Uani 1 1 d . . . . .
H6 H 0.4892 0.6364 0.7123 0.040 Uiso 1 1 calc R U . . .
C7 C 0.4491(4) 0.4978(14) 0.6439(7) 0.034(3) Uani 1 1 d . . . . .
H7 H 0.4707 0.4327 0.6570 0.041 Uiso 1 1 calc R U . . .
C8 C 0.4041(5) 0.4730(14) 0.5895(7) 0.035(3) Uani 1 1 d . . . . .
H8 H 0.3951 0.3902 0.5664 0.042 Uiso 1 1 calc R U . . .
C9 C 0.3733(4) 0.5758(14) 0.5712(7) 0.032(3) Uani 1 1 d . . . . .
H9 H 0.3436 0.5637 0.5349 0.038 Uiso 1 1 calc R U . . .
C10 C 0.3878(4) 0.6940(14) 0.6078(6) 0.031(3) Uani 1 1 d . . . . .
C11 C 0.3571(4) 0.8079(12) 0.5958(6) 0.028(2) Uani 1 1 d . . . . .
C12 C 0.2479(4) 0.8934(13) 0.4968(7) 0.033(3) Uani 1 1 d . . . . .
H12 H 0.2332 0.9736 0.4913 0.039 Uiso 1 1 calc R U . . .
C13 C 0.2176(4) 0.7850(13) 0.4542(7) 0.031(3) Uani 1 1 d . . . . .
C14 C 0.2269(4) 0.6463(14) 0.4660(7) 0.034(3) Uani 1 1 d . . . . .
H14 H 0.2553 0.6170 0.5013 0.041 Uiso 1 1 calc R U . . .
C15 C 0.1943(5) 0.5562(15) 0.4252(9) 0.044(3) Uani 1 1 d . . . . .
H15 H 0.2014 0.4658 0.4334 0.053 Uiso 1 1 calc R U . . .
C16 C 0.1514(5) 0.5900(15) 0.3727(10) 0.047(4) Uani 1 1 d . . . . .
H16 H 0.1299 0.5252 0.3467 0.056 Uiso 1 1 calc R U . . .
C17 C 0.1414(4) 0.7300(16) 0.3595(9) 0.047(4) Uani 1 1 d . . . . .
H17 H 0.1130 0.7576 0.3236 0.057 Uiso 1 1 calc R U . . .
C18 C 0.1737(4) 0.8231(16) 0.3999(8) 0.040(3) Uani 1 1 d . . . . .
H18 H 0.1666 0.9136 0.3915 0.048 Uiso 1 1 calc R U . . .
C19 C 0.3273(6) 1.3394(17) 0.3821(9) 0.051(4) Uani 1 1 d . . . . .
H19A H 0.3368 1.2534 0.3747 0.061 Uiso 1 1 calc R U . . .
H19B H 0.3530 1.3906 0.4177 0.061 Uiso 1 1 calc R U . . .
C20 C 0.2969(8) 1.422(2) 0.3039(11) 0.071(6) Uani 1 1 d . . . . .
H20A H 0.3152 1.4819 0.2956 0.085 Uiso 1 1 calc R U . . .
H20B H 0.2813 1.3615 0.2629 0.085 Uiso 1 1 calc R U . . .
C21 C 0.2686(10) 1.491(3) 0.3145(15) 0.102(9) Uani 1 1 d . . . . .
H21A H 0.2424 1.5151 0.2677 0.123 Uiso 1 1 calc R U . . .
H21B H 0.2826 1.5733 0.3409 0.123 Uiso 1 1 calc R U . . .
C22 C 0.2556(7) 1.4057(17) 0.3579(10) 0.063(5) Uani 1 1 d . . . . .
H22A H 0.2488 1.4607 0.3875 0.075 Uiso 1 1 calc R U . . .
H22B H 0.2301 1.3500 0.3258 0.075 Uiso 1 1 calc R U . . .
C23 C 0.3030(4) 1.2458(13) 0.4585(6) 0.031(3) Uani 1 1 d . . . . .
C24 C 0.2112(5) 1.1267(14) 0.7085(9) 0.044(3) Uani 1 1 d . . . . .
H24A H 0.1888 1.1138 0.6571 0.053 Uiso 1 1 calc R U . . .
H24B H 0.2174 1.2215 0.7179 0.053 Uiso 1 1 calc R U . . .
C25 C 0.1963(8) 1.067(3) 0.7567(14) 0.099(10) Uani 1 1 d . . . . .
H25A H 0.1811 1.1341 0.7678 0.119 Uiso 1 1 calc R U . . .
H25B H 0.1765 0.9924 0.7324 0.119 Uiso 1 1 calc R U . . .
C26 C 0.2372(7) 1.023(2) 0.8238(11) 0.072(6) Uani 1 1 d . . . . .
H26A H 0.2310 0.9535 0.8483 0.086 Uiso 1 1 calc R U . . .
H26B H 0.2519 1.0970 0.8572 0.086 Uiso 1 1 calc R U . . .
C27 C 0.2656(6) 0.9683(18) 0.7948(8) 0.051(4) Uani 1 1 d . . . . .
H27A H 0.2970 0.9787 0.8312 0.061 Uiso 1 1 calc R U . . .
H27B H 0.2594 0.8745 0.7819 0.061 Uiso 1 1 calc R U . . .
C28 C 0.2736(4) 1.0601(13) 0.6975(6) 0.031(2) Uani 1 1 d . . . . .
C29 C 0.3196(5) 1.4443(13) 0.6508(8) 0.035(3) Uani 1 1 d . . . . .
H29 H 0.2900 1.4288 0.6145 0.042 Uiso 1 1 calc R U . . .
C30 C 0.3321(5) 1.5690(15) 0.6852(7) 0.038(3) Uani 1 1 d . . . . .
H30 H 0.3109 1.6353 0.6726 0.046 Uiso 1 1 calc R U . . .
C31 C 0.3760(5) 1.5935(13) 0.7380(7) 0.034(3) Uani 1 1 d . . . . .
H31 H 0.3845 1.6767 0.7607 0.041 Uiso 1 1 calc R U . . .
C32 C 0.4077(4) 1.4937(13) 0.7574(7) 0.033(3) Uani 1 1 d . . . . .
H32 H 0.4374 1.5089 0.7926 0.040 Uiso 1 1 calc R U . . .
C33 C 0.3931(4) 1.3690(12) 0.7218(7) 0.030(2) Uani 1 1 d . . . . .
C34 C 0.4246(4) 1.2571(13) 0.7384(6) 0.030(3) Uani 1 1 d . . . . .
C35 C 0.5322(4) 1.1605(14) 0.8408(7) 0.032(3) Uani 1 1 d . . . . .
H35 H 0.5453 1.0771 0.8471 0.038 Uiso 1 1 calc R U . . .
C36 C 0.5634(4) 1.2663(12) 0.8851(6) 0.028(2) Uani 1 1 d . . . . .
C37 C 0.5548(5) 1.4042(14) 0.8743(8) 0.037(3) Uani 1 1 d . . . . .
H37 H 0.5269 1.4338 0.8375 0.045 Uiso 1 1 calc R U . . .
C38 C 0.5881(5) 1.4986(15) 0.9186(8) 0.043(3) Uani 1 1 d . . . . .
H38 H 0.5829 1.5901 0.9109 0.052 Uiso 1 1 calc R U . . .
C39 C 0.6294(5) 1.4491(15) 0.9748(8) 0.044(4) Uani 1 1 d . . . . .
H39 H 0.6515 1.5091 1.0055 0.052 Uiso 1 1 calc R U . . .
C40 C 0.6378(4) 1.3134(14) 0.9855(8) 0.039(3) Uani 1 1 d . . . . .
H40 H 0.6654 1.2832 1.0232 0.047 Uiso 1 1 calc R U . . .
C41 C 0.6057(4) 1.2235(13) 0.9408(7) 0.032(2) Uani 1 1 d . . . . .
H41 H 0.6120 1.1325 0.9475 0.038 Uiso 1 1 calc R U . . .
C42 C 0.4408(5) 0.7049(19) 0.9396(9) 0.053(4) Uani 1 1 d . . . . .
H42A H 0.4130 0.6747 0.8974 0.063 Uiso 1 1 calc R U . . .
H42B H 0.4362 0.7878 0.9577 0.063 Uiso 1 1 calc R U . . .
C43 C 0.4619(12) 0.598(3) 0.9991(19) 0.119(12) Uani 1 1 d . . . . .
H43A H 0.4768 0.6400 1.0468 0.143 Uiso 1 1 calc R U . . .
H43B H 0.4391 0.5393 0.9950 0.143 Uiso 1 1 calc R U . . .
C44 C 0.4930(8) 0.522(3) 0.9922(15) 0.108(10) Uani 1 1 d . . . . .
H44A H 0.4789 0.4450 0.9604 0.129 Uiso 1 1 calc R U . . .
H44B H 0.5171 0.4907 1.0395 0.129 Uiso 1 1 calc R U . . .
C45 C 0.5089(7) 0.6193(17) 0.9592(9) 0.059(5) Uani 1 1 d . . . . .
H45A H 0.5365 0.6600 0.9970 0.071 Uiso 1 1 calc R U . . .
H45B H 0.5140 0.5743 0.9247 0.071 Uiso 1 1 calc R U . . .
C46 C 0.4716(4) 0.8049(13) 0.8709(6) 0.032(3) Uani 1 1 d . . . . .
C47 C 0.5849(12) 1.273(4) 0.7322(14) 0.144(16) Uani 1 1 d . . . . .
H47 H 0.5631 1.2165 0.7336 0.172 Uiso 1 1 calc R U . . .
C48 C 0.1770(5) 0.6590(17) 0.5660(10) 0.056(4) Uani 1 1 d . . . . .
H48 H 0.1835 0.6681 0.5278 0.067 Uiso 1 1 calc R U . . .
C49 C 0.3897(9) 1.169(3) 0.920(2) 0.125(12) Uani 1 1 d . . . . .
H49 H 0.3945 1.0772 0.9106 0.150 Uiso 1 1 calc R U . . .

loop_
_atom_site_aniso_label
_atom_site_aniso_U_11
_atom_site_aniso_U_22
_atom_site_aniso_U_33
_atom_site_aniso_U_23
_atom_site_aniso_U_13
_atom_site_aniso_U_12
Eu1 0.0183(3) 0.0387(3) 0.0191(3) -0.0006(2) 0.0069(2) 0.0035(2)
Eu2 0.0176(3) 0.0362(3) 0.0207(3) 0.0000(2) 0.0064(2) 0.0020(2)
Cl1 0.084(4) 0.128(6) 0.077(4) 0.020(3) 0.042(3) 0.044(4)
Cl2 0.092(4) 0.077(3) 0.057(3) 0.009(2) 0.036(3) 0.017(3)
Cl3 0.110(5) 0.135(6) 0.082(4) -0.032(4) 0.042(4) -0.016(5)
Cl4 0.052(2) 0.0424(18) 0.058(2) 0.0027(17) 0.0223(19) 0.0059(16)
Cl5 0.052(3) 0.065(3) 0.101(4) 0.020(3) 0.032(3) 0.008(2)
Cl6 0.198(8) 0.042(3) 0.062(3) -0.003(2) -0.016(4) -0.008(4)
Cl7 0.41(2) 0.125(8) 0.155(9) 0.016(7) 0.197(13) -0.014(11)
Cl8 0.129(6) 0.149(7) 0.112(5) -0.032(5) 0.080(5) -0.045(6)
Cl9 0.122(6) 0.113(6) 0.173(8) 0.025(6) 0.084(6) 0.033(5)
S1 0.0242(15) 0.059(2) 0.0267(15) 0.0099(13) 0.0137(13) 0.0111(13)
S2 0.0324(18) 0.065(2) 0.0344(18) 0.0180(16) 0.0177(15) 0.0190(16)
S3 0.0270(16) 0.0488(18) 0.0248(15) -0.0014(13) 0.0118(13) 0.0049(13)
S4 0.0270(15) 0.0376(16) 0.0246(14) 0.0029(11) 0.0124(12) 0.0072(11)
S5 0.0260(16) 0.066(2) 0.0297(16) -0.0070(15) 0.0151(13) -0.0026(15)
S6 0.0265(15) 0.0430(18) 0.0232(14) 0.0065(12) 0.0118(12) 0.0062(12)
S7 0.0248(15) 0.0462(19) 0.0415(18) 0.0192(14) 0.0177(14) 0.0116(13)
S8 0.0300(16) 0.0348(16) 0.0346(17) 0.0089(12) 0.0157(14) 0.0100(12)
O1 0.019(4) 0.033(4) 0.027(4) -0.002(3) 0.009(3) 0.003(3)
O2 0.017(4) 0.036(4) 0.025(4) -0.006(3) 0.005(3) -0.004(3)
N1 0.042(7) 0.044(7) 0.032(6) 0.009(5) 0.021(5) 0.011(5)
N2 0.025(5) 0.041(6) 0.024(5) -0.002(4) 0.010(4) 0.004(4)
N3 0.023(5) 0.042(6) 0.026(5) -0.003(4) 0.011(4) 0.002(4)
N4 0.020(5) 0.034(5) 0.023(5) 0.000(4) 0.003(4) 0.000(4)
N5 0.066(8) 0.049(7) 0.039(6) -0.002(5) 0.037(6) -0.005(6)
N6 0.038(6) 0.039(6) 0.031(6) 0.006(4) 0.022(5) 0.011(4)
N7 0.022(5) 0.041(6) 0.022(5) -0.004(4) 0.010(4) -0.002(4)
N8 0.026(5) 0.032(5) 0.022(5) -0.002(4) 0.007(4) 0.004(4)
N9 0.023(5) 0.042(6) 0.029(5) -0.001(4) 0.010(4) 0.002(4)
N10 0.039(6) 0.051(7) 0.027(5) 0.003(5) 0.018(5) -0.004(5)
C1 0.044(8) 0.054(8) 0.042(8) 0.017(6) 0.033(7) 0.024(6)
C2 0.092(14) 0.083(13) 0.057(11) 0.037(9) 0.058(11) 0.039(11)
C3 0.088(15) 0.14(2) 0.062(12) 0.061(13) 0.062(12) 0.060(14)
C4 0.058(10) 0.057(9) 0.038(8) 0.017(7) 0.026(7) 0.009(8)
C5 0.021(6) 0.040(7) 0.026(6) 0.005(5) 0.008(5) 0.006(5)
C6 0.020(6) 0.044(7) 0.028(7) -0.002(5) 0.008(5) 0.001(5)
C7 0.034(7) 0.040(7) 0.031(6) -0.003(6) 0.019(6) 0.001(6)
C8 0.038(7) 0.038(7) 0.037(7) -0.014(5) 0.027(6) -0.006(5)
C9 0.031(7) 0.042(7) 0.020(6) -0.003(5) 0.012(5) -0.003(5)
C10 0.017(5) 0.051(8) 0.019(5) -0.006(5) 0.006(4) 0.001(5)
C11 0.023(6) 0.036(6) 0.023(6) -0.004(4) 0.011(5) 0.005(4)
C12 0.029(7) 0.037(7) 0.030(6) 0.004(5) 0.014(5) 0.007(5)
C13 0.017(5) 0.045(7) 0.028(6) -0.002(5) 0.010(5) -0.009(5)
C14 0.022(6) 0.039(7) 0.033(7) 0.008(5) 0.009(5) -0.001(5)
C15 0.034(8) 0.033(7) 0.058(9) -0.002(6) 0.020(7) 0.001(6)
C16 0.027(7) 0.041(8) 0.065(11) -0.013(7) 0.020(7) -0.005(6)
C17 0.020(6) 0.050(8) 0.054(9) -0.001(7) 0.008(6) -0.002(5)
C18 0.021(6) 0.049(8) 0.042(7) 0.003(6) 0.011(6) 0.004(5)
C19 0.069(10) 0.055(9) 0.050(8) -0.011(7) 0.046(8) -0.012(8)
C20 0.099(17) 0.071(12) 0.065(12) -0.005(10) 0.058(13) -0.015(11)
C21 0.13(2) 0.101(18) 0.096(17) 0.067(15) 0.078(17) 0.027(17)
C22 0.098(15) 0.046(9) 0.049(10) 0.022(7) 0.043(10) 0.015(9)
C23 0.027(6) 0.048(7) 0.018(5) -0.007(5) 0.012(5) -0.005(5)
C24 0.048(8) 0.039(7) 0.051(9) 0.009(6) 0.030(7) 0.013(6)
C25 0.092(17) 0.15(2) 0.100(18) 0.067(17) 0.080(16) 0.072(16)
C26 0.070(13) 0.106(17) 0.062(12) 0.025(11) 0.050(11) 0.038(11)
C27 0.056(9) 0.073(11) 0.034(7) 0.024(7) 0.032(7) 0.028(8)
C28 0.029(6) 0.040(7) 0.022(6) -0.001(5) 0.013(5) -0.001(5)
C29 0.028(7) 0.045(7) 0.031(7) -0.001(5) 0.016(6) 0.006(5)
C30 0.044(8) 0.047(8) 0.033(7) 0.006(6) 0.027(6) 0.011(6)
C31 0.037(7) 0.038(7) 0.027(6) -0.004(5) 0.017(6) 0.001(5)
C32 0.030(7) 0.032(6) 0.027(6) -0.001(5) 0.009(5) 0.003(5)
C33 0.031(6) 0.034(6) 0.023(6) 0.004(5) 0.013(5) 0.009(5)
C34 0.030(6) 0.037(7) 0.025(6) -0.003(5) 0.017(5) -0.005(5)
C35 0.026(6) 0.040(7) 0.027(6) -0.002(5) 0.012(5) -0.008(5)
C36 0.022(6) 0.032(6) 0.024(6) 0.004(5) 0.008(5) 0.004(4)
C37 0.028(7) 0.038(7) 0.037(7) 0.002(5) 0.012(6) 0.006(5)
C38 0.036(7) 0.032(7) 0.053(9) 0.000(6) 0.018(7) -0.006(6)
C39 0.030(7) 0.050(9) 0.035(8) -0.010(6) 0.007(6) -0.017(6)
C40 0.026(6) 0.036(7) 0.045(8) -0.001(6) 0.012(6) 0.002(5)
C41 0.028(6) 0.029(6) 0.031(6) -0.003(5) 0.011(5) -0.009(5)
C42 0.050(9) 0.073(11) 0.049(9) -0.010(8) 0.035(8) -0.022(8)
C43 0.19(3) 0.095(18) 0.16(3) 0.059(19) 0.16(3) 0.044(19)
C44 0.084(16) 0.13(2) 0.102(19) 0.084(18) 0.045(15) 0.020(15)
C45 0.095(14) 0.056(10) 0.041(9) 0.009(7) 0.047(10) -0.008(9)
C46 0.034(7) 0.038(7) 0.019(5) -0.004(5) 0.011(5) -0.002(5)
C47 0.20(3) 0.19(3) 0.086(17) 0.09(2) 0.11(2) 0.13(3)
C48 0.030(7) 0.056(9) 0.069(11) 0.008(8) 0.018(7) 0.006(7)
C49 0.062(14) 0.11(2) 0.15(3) -0.05(2) 0.027(15) 0.001(14)

loop_
_atom_type_symbol
_atom_type_description
_atom_type_scat_dispersion_real
_atom_type_scat_dispersion_imag
_atom_type_scat_source
C C 0.0033 0.0016 'International Tables Vol C Tables 4.2.6.8 and 6.1.1.4'
N N 0.0061 0.0033 'International Tables Vol C Tables 4.2.6.8 and 6.1.1.4'
Cl Cl 0.1484 0.1585 'International Tables Vol C Tables 4.2.6.8 and 6.1.1.4'
O O 0.0106 0.0060 'International Tables Vol C Tables 4.2.6.8 and 6.1.1.4'
Eu Eu -0.1578 3.6682 'International Tables Vol C Tables 4.2.6.8 and 6.1.1.4'
S S 0.1246 0.1234 'International Tables Vol C Tables 4.2.6.8 and 6.1.1.4'
H H 0.0000 0.0000 'International Tables Vol C Tables 4.2.6.8 and 6.1.1.4'

loop_
_geom_angle_atom_site_label_1
_geom_angle_atom_site_label_2
_geom_angle_atom_site_label_3
_geom_angle
_geom_angle_site_symmetry_1
_geom_angle_site_symmetry_3
O1 Eu1 O2 66.5(3) . .
O1 Eu1 N9 129.1(3) . .
O2 Eu1 N9 62.6(3) . .
O1 Eu1 N2 64.0(3) . .
O2 Eu1 N2 130.5(3) . .
N9 Eu1 N2 166.8(3) . .
O1 Eu1 S1 134.3(2) . .
O2 Eu1 S1 136.7(2) . .
N9 Eu1 S1 86.8(2) . .
N2 Eu1 S1 81.1(2) . .
O1 Eu1 S4 129.4(2) . .
O2 Eu1 S4 133.0(2) . .
N9 Eu1 S4 87.5(2) . .
N2 Eu1 S4 83.3(2) . .
S1 Eu1 S4 69.37(9) . .
O1 Eu1 S3 85.6(2) . .
O2 Eu1 S3 78.3(2) . .
N9 Eu1 S3 83.9(3) . .
N2 Eu1 S3 100.0(2) . .
S1 Eu1 S3 130.94(9) . .
S4 Eu1 S3 62.19(9) . .
O1 Eu1 S2 90.9(2) . .
O2 Eu1 S2 83.9(2) . .
N9 Eu1 S2 84.5(3) . .
N2 Eu1 S2 94.5(3) . .
S1 Eu1 S2 62.16(9) . .
S4 Eu1 S2 131.18(9) . .
S3 Eu1 S2 161.74(11) . .
O1 Eu1 C46 105.6(3) . .
O2 Eu1 C46 108.3(3) . .
N9 Eu1 C46 89.8(3) . .
N2 Eu1 C46 87.3(3) . .
S1 Eu1 C46 100.9(2) . .
S4 Eu1 C46 31.5(2) . .
S3 Eu1 C46 31.3(2) . .
S2 Eu1 C46 162.3(2) . .
O1 Eu1 Eu2 33.2(2) . .
O2 Eu1 Eu2 33.27(19) . .
N9 Eu1 Eu2 95.9(2) . .
N2 Eu1 Eu2 97.3(2) . .
S1 Eu1 Eu2 149.44(7) . .
S4 Eu1 Eu2 141.04(6) . .
S3 Eu1 Eu2 79.54(7) . .
S2 Eu1 Eu2 87.73(7) . .
C46 Eu1 Eu2 109.5(2) . .
O2 Eu2 O1 66.3(3) . .
O2 Eu2 N4 130.1(3) . .
O1 Eu2 N4 63.8(3) . .
O2 Eu2 N7 64.3(3) . .
O1 Eu2 N7 130.5(3) . .
N4 Eu2 N7 165.3(3) . .
O2 Eu2 S7 130.9(2) . .
O1 Eu2 S7 137.3(2) . .
N4 Eu2 S7 89.4(3) . .
N7 Eu2 S7 80.4(2) . .
O2 Eu2 S6 132.0(2) . .
O1 Eu2 S6 131.5(2) . .
N4 Eu2 S6 83.2(2) . .
N7 Eu2 S6 83.6(2) . .
S7 Eu2 S6 71.07(9) . .
O2 Eu2 S5 84.8(2) . .
O1 Eu2 S5 79.2(2) . .
N4 Eu2 S5 84.5(3) . .
N7 Eu2 S5 94.9(2) . .
S7 Eu2 S5 133.41(9) . .
S6 Eu2 S5 62.36(9) . .
O2 Eu2 S8 91.3(2) . .
O1 Eu2 S8 81.3(2) . .
N4 Eu2 S8 83.2(3) . .
N7 Eu2 S8 100.9(2) . .
S7 Eu2 S8 62.02(9) . .
S6 Eu2 S8 131.06(9) . .
S5 Eu2 S8 160.08(10) . .
O2 Eu2 C11 86.6(3) . .
O1 Eu2 C11 20.4(3) . .
N4 Eu2 C11 43.4(3) . .
N7 Eu2 C11 150.8(3) . .
S7 Eu2 C11 124.2(2) . .
S6 Eu2 C11 117.3(2) . .
S5 Eu2 C11 79.2(2) . .
S8 Eu2 C11 81.0(2) . .
O2 Eu2 Eu1 33.2(2) . .
O1 Eu2 Eu1 33.1(2) . .
N4 Eu2 Eu1 96.9(2) . .
N7 Eu2 Eu1 97.5(2) . .
S7 Eu2 Eu1 145.22(7) . .
S6 Eu2 Eu1 143.58(6) . .
S5 Eu2 Eu1 81.34(7) . .
S8 Eu2 Eu1 84.71(7) . .
C11 Eu2 Eu1 53.5(2) . .
C5 S1 Eu1 88.8(4) . .
C5 S2 Eu1 87.1(5) . .
C46 S3 Eu1 87.4(4) . .
C46 S4 Eu1 87.2(4) . .
C23 S5 Eu2 88.6(4) . .
C23 S6 Eu2 88.3(4) . .
C28 S7 Eu2 90.6(4) . .
C28 S8 Eu2 88.5(4) . .
C11 O1 Eu1 126.5(7) . .
C11 O1 Eu2 119.8(7) . .
Eu1 O1 Eu2 113.7(3) . .
C34 O2 Eu1 120.6(7) . .
C34 O2 Eu2 125.8(8) . .
Eu1 O2 Eu2 113.5(3) . .
C5 N1 C1 124.6(11) . .
C5 N1 C4 124.1(12) . .
C1 N1 C4 111.1(11) . .
C6 N2 C10 115.8(11) . .
C6 N2 Eu1 124.8(8) . .
C10 N2 Eu1 119.4(8) . .
C11 N3 N4 108.9(10) . .
C12 N4 N3 115.1(10) . .
C12 N4 Eu2 124.7(9) . .
N3 N4 Eu2 120.1(7) . .
C23 N5 C19 122.6(14) . .
C23 N5 C22 126.0(13) . .
C19 N5 C22 111.4(13) . .
C28 N6 C27 126.6(11) . .
C28 N6 C24 122.9(11) . .
C27 N6 C24 110.4(11) . .
C33 N7 C29 118.6(11) . .
C33 N7 Eu2 118.4(8) . .
C29 N7 Eu2 122.9(8) . .
C34 N8 N9 111.1(10) . .
C35 N9 N8 119.2(11) . .
C35 N9 Eu1 119.9(9) . .
N8 N9 Eu1 120.9(7) . .
C46 N10 C45 125.3(12) . .
C46 N10 C42 123.1(13) . .
C45 N10 C42 111.1(12) . .
N1 C1 C2 104.2(11) . .
N1 C1 H1A 110.9 . .
C2 C1 H1A 110.9 . .
N1 C1 H1B 110.9 . .
C2 C1 H1B 110.9 . .
H1A C1 H1B 108.9 . .
C1 C2 C3 104.2(14) . .
C1 C2 H2A 110.9 . .
C3 C2 H2A 110.9 . .
C1 C2 H2B 110.9 . .
C3 C2 H2B 110.9 . .
H2A C2 H2B 108.9 . .
C4 C3 C2 100.0(16) . .
C4 C3 H3A 111.8 . .
C2 C3 H3A 111.8 . .
C4 C3 H3B 111.8 . .
C2 C3 H3B 111.8 . .
H3A C3 H3B 109.5 . .
N1 C4 C3 105.1(13) . .
N1 C4 H4A 110.7 . .
C3 C4 H4A 110.7 . .
N1 C4 H4B 110.7 . .
C3 C4 H4B 110.7 . .
H4A C4 H4B 108.8 . .
N1 C5 S2 122.9(10) . .
N1 C5 S1 117.7(9) . .
S2 C5 S1 119.4(8) . .
N2 C6 C7 125.3(12) . .
N2 C6 H6 117.3 . .
C7 C6 H6 117.3 . .
C6 C7 C8 117.5(12) . .
C6 C7 H7 121.3 . .
C8 C7 H7 121.3 . .
C9 C8 C7 118.5(12) . .
C9 C8 H8 120.8 . .
C7 C8 H8 120.8 . .
C10 C9 C8 118.5(12) . .
C10 C9 H9 120.7 . .
C8 C9 H9 120.7 . .
C9 C10 N2 124.3(12) . .
C9 C10 C11 122.8(11) . .
N2 C10 C11 112.9(11) . .
O1 C11 N3 127.3(11) . .
O1 C11 C10 117.1(10) . .
N3 C11 C10 115.5(11) . .
O1 C11 Eu2 39.8(5) . .
N3 C11 Eu2 87.5(7) . .
C10 C11 Eu2 156.9(8) . .
N4 C12 C13 135.0(12) . .
N4 C12 H12 112.5 . .
C13 C12 H12 112.5 . .
C14 C13 C18 117.5(12) . .
C14 C13 C12 126.1(11) . .
C18 C13 C12 116.2(12) . .
C15 C14 C13 119.5(12) . .
C15 C14 H14 120.2 . .
C13 C14 H14 120.2 . .
C14 C15 C16 124.3(14) . .
C14 C15 H15 117.9 . .
C16 C15 H15 117.9 . .
C15 C16 C17 117.0(13) . .
C15 C16 H16 121.5 . .
C17 C16 H16 121.5 . .
C18 C17 C16 120.0(13) . .
C18 C17 H17 120.0 . .
C16 C17 H17 120.0 . .
C17 C18 C13 121.7(14) . .
C17 C18 H18 119.2 . .
C13 C18 H18 119.2 . .
N5 C19 C20 100.9(14) . .
N5 C19 H19A 111.6 . .
C20 C19 H19A 111.6 . .
N5 C19 H19B 111.6 . .
C20 C19 H19B 111.6 . .
H19A C19 H19B 109.4 . .
C21 C20 C19 102.7(16) . .
C21 C20 H20A 111.2 . .
C19 C20 H20A 111.2 . .
C21 C20 H20B 111.2 . .
C19 C20 H20B 111.2 . .
H20A C20 H20B 109.1 . .
C20 C21 C22 109.2(19) . .
C20 C21 H21A 109.8 . .
C22 C21 H21A 109.8 . .
C20 C21 H21B 109.8 . .
C22 C21 H21B 109.8 . .
H21A C21 H21B 108.3 . .
N5 C22 C21 102.8(17) . .
N5 C22 H22A 111.2 . .
C21 C22 H22A 111.2 . .
N5 C22 H22B 111.2 . .
C21 C22 H22B 111.2 . .
H22A C22 H22B 109.1 . .
N5 C23 S5 121.3(10) . .
N5 C23 S6 118.7(10) . .
S5 C23 S6 119.9(7) . .
N6 C24 C25 103.0(12) . .
N6 C24 H24A 111.2 . .
C25 C24 H24A 111.2 . .
N6 C24 H24B 111.2 . .
C25 C24 H24B 111.2 . .
H24A C24 H24B 109.1 . .
C26 C25 C24 105.6(17) . .
C26 C25 H25A 110.6 . .
C24 C25 H25A 110.6 . .
C26 C25 H25B 110.6 . .
C24 C25 H25B 110.6 . .
H25A C25 H25B 108.8 . .
C25 C26 C27 102.9(15) . .
C25 C26 H26A 111.2 . .
C27 C26 H26A 111.2 . .
C25 C26 H26B 111.2 . .
C27 C26 H26B 111.2 . .
H26A C26 H26B 109.1 . .
N6 C27 C26 104.4(12) . .
N6 C27 H27A 110.9 . .
C26 C27 H27A 110.9 . .
N6 C27 H27B 110.9 . .
C26 C27 H27B 110.9 . .
H27A C27 H27B 108.9 . .
N6 C28 S8 120.8(10) . .
N6 C28 S7 120.5(10) . .
S8 C28 S7 118.7(7) . .
N7 C29 C30 120.9(13) . .
N7 C29 H29 119.5 . .
C30 C29 H29 119.5 . .
C31 C30 C29 119.7(13) . .
C31 C30 H30 120.1 . .
C29 C30 H30 120.1 . .
C30 C31 C32 120.1(13) . .
C30 C31 H31 119.9 . .
C32 C31 H31 119.9 . .
C31 C32 C33 117.8(12) . .
C31 C32 H32 121.1 . .
C33 C32 H32 121.1 . .
N7 C33 C32 122.8(11) . .
N7 C33 C34 115.6(11) . .
C32 C33 C34 121.6(11) . .
N8 C34 O2 124.8(12) . .
N8 C34 C33 119.5(11) . .
O2 C34 C33 115.7(10) . .
N9 C35 C36 132.1(13) . .
N9 C35 H35 114.0 . .
C36 C35 H35 114.0 . .
C41 C36 C37 118.8(12) . .
C41 C36 C35 115.8(11) . .
C37 C36 C35 125.4(11) . .
C36 C37 C38 120.8(13) . .
C36 C37 H37 119.6 . .
C38 C37 H37 119.6 . .
C39 C38 C37 117.5(13) . .
C39 C38 H38 121.2 . .
C37 C38 H38 121.2 . .
C40 C39 C38 121.7(13) . .
C40 C39 H39 119.1 . .
C38 C39 H39 119.1 . .
C41 C40 C39 120.0(13) . .
C41 C40 H40 120.0 . .
C39 C40 H40 120.0 . .
C40 C41 C36 121.1(12) . .
C40 C41 H41 119.4 . .
C36 C41 H41 119.4 . .
N10 C42 C43 100.5(16) . .
N10 C42 H42A 111.7 . .
C43 C42 H42A 111.7 . .
N10 C42 H42B 111.7 . .
C43 C42 H42B 111.7 . .
H42A C42 H42B 109.4 . .
C44 C43 C42 110.1(17) . .
C44 C43 H43A 109.6 . .
C42 C43 H43A 109.6 . .
C44 C43 H43B 109.6 . .
C42 C43 H43B 109.6 . .
H43A C43 H43B 108.1 . .
C43 C44 C45 103(2) . .
C43 C44 H44A 111.2 . .
C45 C44 H44A 111.2 . .
C43 C44 H44B 111.2 . .
C45 C44 H44B 111.2 . .
H44A C44 H44B 109.1 . .
N10 C45 C44 107.4(17) . .
N10 C45 H45A 110.2 . .
C44 C45 H45A 110.2 . .
N10 C45 H45B 110.2 . .
C44 C45 H45B 110.2 . .
H45A C45 H45B 108.5 . .
N10 C46 S3 120.9(10) . .
N10 C46 S4 118.5(10) . .
S3 C46 S4 120.6(7) . .
N10 C46 Eu1 166.9(9) . .
S3 C46 Eu1 61.3(4) . .
S4 C46 Eu1 61.3(4) . .
Cl3 C47 Cl1 105.3(16) . .
Cl3 C47 Cl2 99.8(17) . .
Cl1 C47 Cl2 93.5(19) . .
Cl3 C47 H47 118.1 . .
Cl1 C47 H47 118.1 . .
Cl2 C47 H47 118.1 . .
Cl6 C48 Cl5 122.9(11) . .
Cl6 C48 Cl4 112.1(9) . .
Cl5 C48 Cl4 111.8(9) . .
Cl6 C48 H48 102.2 . .
Cl5 C48 H48 102.2 . .
Cl4 C48 H48 102.2 . .
Cl8 C49 Cl7 102.4(18) . .
Cl8 C49 Cl9 108.4(19) . .
Cl7 C49 Cl9 104.1(19) . .
Cl8 C49 H49 113.7 . .
Cl7 C49 H49 113.7 . .
Cl9 C49 H49 113.7 . .

loop_
_geom_bond_atom_site_label_1
_geom_bond_atom_site_label_2
_geom_bond_distance
_geom_bond_site_symmetry_2
Eu1 O1 2.381(8) .
Eu1 O2 2.388(9) .
Eu1 N9 2.530(11) .
Eu1 N2 2.575(11) .
Eu1 S1 2.848(3) .
Eu1 S4 2.870(3) .
Eu1 S3 2.871(3) .
Eu1 S2 2.903(4) .
Eu1 C46 3.269(12) .
Eu1 Eu2 3.9964(8) .
Eu2 O2 2.391(8) .
Eu2 O1 2.392(8) .
Eu2 N4 2.498(10) .
Eu2 N7 2.577(11) .
Eu2 S7 2.854(3) .
Eu2 S6 2.867(3) .
Eu2 S5 2.877(3) .
Eu2 S8 2.921(3) .
Eu2 C11 3.243(12) .
Cl1 C47 1.94(4) .
Cl2 C47 2.04(4) .
Cl3 C47 1.72(2) .
Cl4 C48 1.776(17) .
Cl5 C48 1.734(15) .
Cl6 C48 1.672(18) .
Cl7 C49 1.79(4) .
Cl8 C49 1.74(4) .
Cl9 C49 1.81(3) .
S1 C5 1.723(13) .
S2 C5 1.716(13) .
S3 C46 1.702(13) .
S4 C46 1.712(13) .
S5 C23 1.703(13) .
S6 C23 1.734(12) .
S7 C28 1.735(13) .
S8 C28 1.725(13) .
O1 C11 1.302(15) .
O2 C34 1.332(15) .
N1 C5 1.326(17) .
N1 C1 1.468(16) .
N1 C4 1.474(17) .
N2 C6 1.341(17) .
N2 C10 1.362(15) .
N3 C11 1.313(15) .
N3 N4 1.430(15) .
N4 C12 1.289(16) .
N5 C23 1.322(17) .
N5 C19 1.456(18) .
N5 C22 1.48(2) .
N6 C28 1.300(16) .
N6 C27 1.450(16) .
N6 C24 1.504(17) .
N7 C33 1.347(16) .
N7 C29 1.382(17) .
N8 C34 1.300(16) .
N8 N9 1.365(15) .
N9 C35 1.286(16) .
N10 C46 1.360(17) .
N10 C45 1.43(2) .
N10 C42 1.474(18) .
C1 C2 1.50(2) .
C1 H1A 0.9700 .
C1 H1B 0.9700 .
C2 C3 1.59(3) .
C2 H2A 0.9700 .
C2 H2B 0.9700 .
C3 C4 1.52(3) .
C3 H3A 0.9700 .
C3 H3B 0.9700 .
C4 H4A 0.9700 .
C4 H4B 0.9700 .
C6 C7 1.364(19) .
C6 H6 0.9300 .
C7 C8 1.418(19) .
C7 H7 0.9300 .
C8 C9 1.399(19) .
C8 H8 0.9300 .
C9 C10 1.360(19) .
C9 H9 0.9300 .
C10 C11 1.507(17) .
C12 C13 1.459(17) .
C12 H12 0.9300 .
C13 C14 1.418(19) .
C13 C18 1.418(17) .
C14 C15 1.359(19) .
C14 H14 0.9300 .
C15 C16 1.37(2) .
C15 H15 0.9300 .
C16 C17 1.43(2) .
C16 H16 0.9300 .
C17 C18 1.37(2) .
C17 H17 0.9300 .
C18 H18 0.9300 .
C19 C20 1.66(3) .
C19 H19A 0.9700 .
C19 H19B 0.9700 .
C20 C21 1.34(3) .
C20 H20A 0.9700 .
C20 H20B 0.9700 .
C21 C22 1.52(2) .
C21 H21A 0.9700 .
C21 H21B 0.9700 .
C22 H22A 0.9700 .
C22 H22B 0.9700 .
C24 C25 1.53(3) .
C24 H24A 0.9700 .
C24 H24B 0.9700 .
C25 C26 1.47(3) .
C25 H25A 0.9700 .
C25 H25B 0.9700 .
C26 C27 1.56(2) .
C26 H26A 0.9700 .
C26 H26B 0.9700 .
C27 H27A 0.9700 .
C27 H27B 0.9700 .
C29 C30 1.40(2) .
C29 H29 0.9300 .
C30 C31 1.38(2) .
C30 H30 0.9300 .
C31 C32 1.394(19) .
C31 H31 0.9300 .
C32 C33 1.410(18) .
C32 H32 0.9300 .
C33 C34 1.487(17) .
C35 C36 1.461(17) .
C35 H35 0.9300 .
C36 C41 1.402(17) .
C36 C37 1.404(18) .
C37 C38 1.42(2) .
C37 H37 0.9300 .
C38 C39 1.40(2) .
C38 H38 0.9300 .
C39 C40 1.38(2) .
C39 H39 0.9300 .
C40 C41 1.368(18) .
C40 H40 0.9300 .
C41 H41 0.9300 .
C42 C43 1.53(3) .
C42 H42A 0.9700 .
C42 H42B 0.9700 .
C43 C44 1.42(4) .
C43 H43A 0.9700 .
C43 H43B 0.9700 .
C44 C45 1.50(2) .
C44 H44A 0.9700 .
C44 H44B 0.9700 .
C45 H45A 0.9700 .
C45 H45B 0.9700 .
C47 H47 0.9800 .
C48 H48 0.9800 .
C49 H49 0.9800 .

loop_
_geom_torsion_atom_site_label_1
_geom_torsion_atom_site_label_2
_geom_torsion_atom_site_label_3
_geom_torsion_atom_site_label_4
_geom_torsion
_geom_torsion_site_symmetry_1
_geom_torsion_site_symmetry_2
_geom_torsion_site_symmetry_3
_geom_torsion_site_symmetry_4
C11 N3 N4 C12 -176.2(11) . . . .
C11 N3 N4 Eu2 0.7(13) . . . .
C34 N8 N9 C35 -178.5(11) . . . .
C34 N8 N9 Eu1 2.0(13) . . . .
C5 N1 C1 C2 -174.7(16) . . . .
C4 N1 C1 C2 9.5(19) . . . .
N1 C1 C2 C3 -30(2) . . . .
C1 C2 C3 C4 39(2) . . . .
C5 N1 C4 C3 -159.8(17) . . . .
C1 N1 C4 C3 16(2) . . . .
C2 C3 C4 N1 -33(2) . . . .
C1 N1 C5 S2 -177.2(12) . . . .
C4 N1 C5 S2 -2(2) . . . .
C1 N1 C5 S1 2(2) . . . .
C4 N1 C5 S1 177.3(12) . . . .
Eu1 S2 C5 N1 163.5(12) . . . .
Eu1 S2 C5 S1 -15.7(8) . . . .
Eu1 S1 C5 N1 -163.2(11) . . . .
Eu1 S1 C5 S2 16.0(8) . . . .
C10 N2 C6 C7 0(2) . . . .
Eu1 N2 C6 C7 -179.4(10) . . . .
N2 C6 C7 C8 -1(2) . . . .
C6 C7 C8 C9 1.2(19) . . . .
C7 C8 C9 C10 -1.6(19) . . . .
C8 C9 C10 N2 2(2) . . . .
C8 C9 C10 C11 -176.0(12) . . . .
C6 N2 C10 C9 -0.9(19) . . . .
Eu1 N2 C10 C9 179.0(10) . . . .
C6 N2 C10 C11 176.9(11) . . . .
Eu1 N2 C10 C11 -3.3(14) . . . .
Eu1 O1 C11 N3 -179.8(9) . . . .
Eu2 O1 C11 N3 -1.2(17) . . . .
Eu1 O1 C11 C10 -1.1(15) . . . .
Eu2 O1 C11 C10 177.5(8) . . . .
Eu1 O1 C11 Eu2 -178.6(12) . . . .
N4 N3 C11 O1 0.3(17) . . . .
N4 N3 C11 C10 -178.4(10) . . . .
N4 N3 C11 Eu2 -0.5(8) . . . .
C9 C10 C11 O1 -179.4(12) . . . .
N2 C10 C11 O1 2.9(16) . . . .
C9 C10 C11 N3 -0.5(18) . . . .
N2 C10 C11 N3 -178.3(11) . . . .
C9 C10 C11 Eu2 -175.3(15) . . . .
N2 C10 C11 Eu2 7(3) . . . .
N3 N4 C12 C13 4(2) . . . .
Eu2 N4 C12 C13 -172.5(11) . . . .
N4 C12 C13 C14 19(2) . . . .
N4 C12 C13 C18 -165.8(15) . . . .
C18 C13 C14 C15 1(2) . . . .
C12 C13 C14 C15 175.1(13) . . . .
C13 C14 C15 C16 -1(2) . . . .
C14 C15 C16 C17 2(3) . . . .
C15 C16 C17 C18 -2(2) . . . .
C16 C17 C18 C13 1(2) . . . .
C14 C13 C18 C17 -1(2) . . . .
C12 C13 C18 C17 -175.8(14) . . . .
C23 N5 C19 C20 169.7(14) . . . .
C22 N5 C19 C20 -10.3(17) . . . .
N5 C19 C20 C21 29(2) . . . .
C19 C20 C21 C22 -37(3) . . . .
C23 N5 C22 C21 170.5(18) . . . .
C19 N5 C22 C21 -10(2) . . . .
C20 C21 C22 N5 31(3) . . . .
C19 N5 C23 S5 -1.2(19) . . . .
C22 N5 C23 S5 178.8(13) . . . .
C19 N5 C23 S6 174.7(11) . . . .
C22 N5 C23 S6 -5(2) . . . .
Eu2 S5 C23 N5 166.6(11) . . . .
Eu2 S5 C23 S6 -9.2(7) . . . .
Eu2 S6 C23 N5 -166.6(10) . . . .
Eu2 S6 C23 S5 9.3(7) . . . .
C28 N6 C24 C25 173.3(18) . . . .
C27 N6 C24 C25 -9(2) . . . .
N6 C24 C25 C26 29(2) . . . .
C24 C25 C26 C27 -37(3) . . . .
C28 N6 C27 C26 164.2(16) . . . .
C24 N6 C27 C26 -13.0(19) . . . .
C25 C26 C27 N6 31(2) . . . .
C27 N6 C28 S8 3(2) . . . .
C24 N6 C28 S8 -180.0(10) . . . .
C27 N6 C28 S7 -178.1(12) . . . .
C24 N6 C28 S7 -1.2(18) . . . .
Eu2 S8 C28 N6 -176.6(11) . . . .
Eu2 S8 C28 S7 4.6(7) . . . .
Eu2 S7 C28 N6 176.5(11) . . . .
Eu2 S7 C28 S8 -4.7(8) . . . .
C33 N7 C29 C30 -1.2(19) . . . .
Eu2 N7 C29 C30 176.0(9) . . . .
N7 C29 C30 C31 1(2) . . . .
C29 C30 C31 C32 -1(2) . . . .
C30 C31 C32 C33 0(2) . . . .
C29 N7 C33 C32 0.1(18) . . . .
Eu2 N7 C33 C32 -177.3(10) . . . .
C29 N7 C33 C34 -178.7(11) . . . .
Eu2 N7 C33 C34 4.0(13) . . . .
C31 C32 C33 N7 0.7(19) . . . .
C31 C32 C33 C34 179.4(11) . . . .
N9 N8 C34 O2 -3.1(16) . . . .
N9 N8 C34 C33 178.6(10) . . . .
Eu1 O2 C34 N8 2.8(16) . . . .
Eu2 O2 C34 N8 179.2(9) . . . .
Eu1 O2 C34 C33 -178.9(7) . . . .
Eu2 O2 C34 C33 -2.5(14) . . . .
N7 C33 C34 N8 177.1(11) . . . .
C32 C33 C34 N8 -1.6(18) . . . .
N7 C33 C34 O2 -1.3(15) . . . .
C32 C33 C34 O2 179.9(11) . . . .
N8 N9 C35 C36 -6(2) . . . .
Eu1 N9 C35 C36 174.0(11) . . . .
N9 C35 C36 C41 167.0(13) . . . .
N9 C35 C36 C37 -16(2) . . . .
C41 C36 C37 C38 0(2) . . . .
C35 C36 C37 C38 -177.3(13) . . . .
C36 C37 C38 C39 -2(2) . . . .
C37 C38 C39 C40 2(2) . . . .
C38 C39 C40 C41 0(2) . . . .
C39 C40 C41 C36 -2(2) . . . .
C37 C36 C41 C40 2.0(19) . . . .
C35 C36 C41 C40 179.5(13) . . . .
C46 N10 C42 C43 179.5(18) . . . .
C45 N10 C42 C43 8(2) . . . .
N10 C42 C43 C44 -24(3) . . . .
C42 C43 C44 C45 29(4) . . . .
C46 N10 C45 C44 -162.2(19) . . . .
C42 N10 C45 C44 9(2) . . . .
C43 C44 C45 N10 -23(3) . . . .
C45 N10 C46 S3 177.7(12) . . . .
C42 N10 C46 S3 7.3(18) . . . .
C45 N10 C46 S4 -3.5(19) . . . .
C42 N10 C46 S4 -173.9(11) . . . .
C45 N10 C46 Eu1 82(4) . . . .
C42 N10 C46 Eu1 -89(4) . . . .
Eu1 S3 C46 N10 -165.1(10) . . . .
Eu1 S3 C46 S4 16.2(7) . . . .
Eu1 S4 C46 N10 165.0(10) . . . .
Eu1 S4 C46 S3 -16.2(7) . . . .
